data_4503312
loop_
_publ_author_name
'Chen, Zhi'
'Zhao, Bin'
'Zhang, Yang'
'Shi, Wei'
'Cheng, Peng'

_publ_section_title
;
 Construction and Characterization of Several New
 Lanthanide&#x2212;Organic Frameworks: From 2D Lattice to 2D Double-Layer
 and to Porous 3D Net with Interweaving Triple-Stranded Helixes
;
_journal_issue 7
_journal_name_full 'Crystal Growth &amp; Design'
_journal_page_first 2291
_journal_paper_doi 10.1021/cg700988s
_journal_volume 8
_journal_year 2008
_chemical_formula_sum 'C6 H12 Eu N O9'
_chemical_formula_weight 394.12
_chemical_name_systematic
; 
 ? 
;
_space_group_IT_number 61
_symmetry_cell_setting orthorhombic
_symmetry_space_group_name_Hall '-P 2ac 2ab'
_symmetry_space_group_name_H-M 'P b c a'
_atom_sites_solution_hydrogens geom
_atom_sites_solution_primary direct
_atom_sites_solution_secondary difmap
_audit_creation_method SHELXL-97
_cell_angle_alpha 90.00
_cell_angle_beta 90.00
_cell_angle_gamma 90.00
_cell_formula_units_Z 8
_cell_length_a 8.1131(11)
_cell_length_b 13.0930(18)
_cell_length_c 20.740(3)
_cell_measurement_reflns_used 6043
_cell_measurement_temperature 294(2)
_cell_measurement_theta_max 26.37
_cell_measurement_theta_min 3.11
_cell_volume 2203.1(5)
_computing_cell_refinement 'Bruker SMART'
_computing_data_collection 'Bruker SMART'
_computing_data_reduction 'Bruker SAINT'
_computing_molecular_graphics 'Bruker SHELXTL'
_computing_publication_material 'Bruker SHELXTL'
_computing_structure_refinement 'SHELXL-97 (Sheldrick, 1997)'
_computing_structure_solution 'SHELXS-97 (Sheldrick, 1990)'
_diffrn_ambient_temperature 294(2)
_diffrn_measured_fraction_theta_full 0.996
_diffrn_measured_fraction_theta_max 0.996
_diffrn_measurement_device_type 'CCD area detector'
_diffrn_measurement_method 'phi and omega scans'
_diffrn_radiation_monochromator graphite
_diffrn_radiation_source 'fine-focus sealed tube'
_diffrn_radiation_type MoK\a
_diffrn_radiation_wavelength 0.71073
_diffrn_reflns_av_R_equivalents 0.0642
_diffrn_reflns_av_sigmaI/netI 0.0385
_diffrn_reflns_limit_h_max 7
_diffrn_reflns_limit_h_min -10
_diffrn_reflns_limit_k_max 16
_diffrn_reflns_limit_k_min -16
_diffrn_reflns_limit_l_max 21
_diffrn_reflns_limit_l_min -25
_diffrn_reflns_number 11538
_diffrn_reflns_theta_full 26.39
_diffrn_reflns_theta_max 26.39
_diffrn_reflns_theta_min 1.96
_exptl_absorpt_coefficient_mu 5.733
_exptl_absorpt_correction_T_max 1.00000
_exptl_absorpt_correction_T_min 0.457014
_exptl_absorpt_correction_type multi-scan
_exptl_absorpt_process_details SADABS
_exptl_crystal_colour colorless
_exptl_crystal_density_diffrn 2.376
_exptl_crystal_density_meas ?
_exptl_crystal_density_method 'not measured'
_exptl_crystal_description block
_exptl_crystal_F_000 1520
_exptl_crystal_size_max 0.28
_exptl_crystal_size_mid 0.20
_exptl_crystal_size_min 0.16
_refine_diff_density_max 1.425
_refine_diff_density_min -1.059
_refine_diff_density_rms 0.141
_refine_ls_extinction_coef 0.0068(2)
_refine_ls_extinction_expression Fc^*^=kFc[1+0.001xFc^2^\l^3^/sin(2\q)]^-1/4^
_refine_ls_extinction_method SHELXL
_refine_ls_goodness_of_fit_ref 1.066
_refine_ls_hydrogen_treatment mixed
_refine_ls_matrix_type full
_refine_ls_number_parameters 179
_refine_ls_number_reflns 2254
_refine_ls_number_restraints 9
_refine_ls_restrained_S_all 1.064
_refine_ls_R_factor_all 0.0289
_refine_ls_R_factor_gt 0.0234
_refine_ls_shift/su_max 0.002
_refine_ls_shift/su_mean 0.000
_refine_ls_structure_factor_coef Fsqd
_refine_ls_weighting_details 'calc w=1/[\s^2^(Fo^2^)+(0.0279P)^2^+0.6916P] where P=(Fo^2^+2Fc^2^)/3'
_refine_ls_weighting_scheme calc
_refine_ls_wR_factor_gt 0.0577
_refine_ls_wR_factor_ref 0.0602
_reflns_number_gt 1947
_reflns_number_total 2254
_reflns_threshold_expression >2sigma(I)
_cod_data_source_file cg700988s-file001.cif
_cod_data_source_block 060704b
_cod_depositor_comments
;
The following automatic conversions were performed:

'_symmetry_cell_setting' value 'Orthorhombic' changed to
'orthorhombic' according to
/home/saulius/struct/CIF-dictionaries/cif_core.dic dictionary named
'cif_core.dic' version 2.4.1 from
2010-06-29.

'_exptl_absorpt_correction_type' value 'MULTI-SCAN'
changed to 'multi-scan' according to
/home/saulius/struct/CIF-dictionaries/cif_core.dic dictionary named
'cif_core.dic' version 2.4.1 from 2010-06-29.

Automatic conversion script
Id: cif_fix_values 1715 2011-07-08 13:25:40Z adriana 

The following automatic conversions were performed:

'_exptl_crystal_density_meas' value 'NONE' was changed to '?' - the
value is perceived as not measured.

Automatic conversion script
Id: cif_fix_values 3008 2015-01-20 13:52:24Z robertas 
;
_cod_original_sg_symbol_H-M Pbca
_cod_database_code 4503312

loop_
_symmetry_equiv_pos_as_xyz
'x, y, z'
'-x+1/2, -y, z+1/2'
'-x, y+1/2, -z+1/2'
'x+1/2, -y+1/2, -z'
'-x, -y, -z'
'x-1/2, y, -z-1/2'
'x, -y-1/2, z-1/2'
'-x-1/2, y-1/2, z'

loop_
_atom_site_label
_atom_site_type_symbol
_atom_site_fract_x
_atom_site_fract_y
_atom_site_fract_z
_atom_site_U_iso_or_equiv
_atom_site_adp_type
_atom_site_occupancy
_atom_site_symmetry_multiplicity
_atom_site_calc_flag
_atom_site_refinement_flags
Eu1 Eu 0.17073(2) 0.200073(13) 0.064198(7) 0.01295(10) Uani 1 1 d .
O1 O 0.1248(3) 0.13375(18) 0.17063(11) 0.0244(6) Uani 1 1 d .
O2 O 0.0799(4) 0.1516(2) 0.27537(12) 0.0371(7) Uani 1 1 d .
O3 O 0.2288(3) 0.37587(18) 0.04114(12) 0.0221(6) Uani 1 1 d .
O4 O 0.1975(4) 0.5420(2) 0.05459(13) 0.0264(6) Uani 1 1 d .
O5 O -0.0936(3) 0.28415(18) 0.02478(11) 0.0188(5) Uani 1 1 d .
O6 O -0.3467(3) 0.3257(2) 0.05307(13) 0.0243(6) Uani 1 1 d .
O7 O 0.4079(3) 0.2484(2) 0.12810(13) 0.0260(6) Uani 1 1 d D
H7A H 0.451(5) 0.217(3) 0.1601(16) 0.064(18) Uiso 1 1 d D
H7B H 0.472(4) 0.286(2) 0.1059(15) 0.023(11) Uiso 1 1 d D
O8 O -0.0617(4) 0.0806(2) 0.05960(13) 0.0322(7) Uani 1 1 d D
H8A H -0.079(7) 0.032(3) 0.086(2) 0.09(2) Uiso 1 1 d D
H8B H -0.125(5) 0.084(4) 0.0270(16) 0.076(19) Uiso 1 1 d D
N1 N 0.0282(3) 0.3279(2) 0.14456(13) 0.0165(6) Uani 1 1 d .
C1 C 0.0945(5) 0.1865(3) 0.21987(17) 0.0215(8) Uani 1 1 d .
C2 C 0.0801(5) 0.3020(3) 0.21088(17) 0.0217(8) Uani 1 1 d .
H2A H 0.0004 0.3289 0.2413 0.026 Uiso 1 1 calc R
H2B H 0.1857 0.3336 0.2198 0.026 Uiso 1 1 calc R
C3 C 0.0635(5) 0.4368(3) 0.12910(18) 0.0264(9) Uani 1 1 d .
H3A H 0.1167 0.4682 0.1660 0.032 Uiso 1 1 calc R
H3B H -0.0401 0.4720 0.1221 0.032 Uiso 1 1 calc R
C4 C 0.1715(4) 0.4516(3) 0.07060(16) 0.0161(8) Uani 1 1 d .
C5 C -0.1493(4) 0.3065(3) 0.13736(18) 0.0207(8) Uani 1 1 d .
H5A H -0.2123 0.3580 0.1602 0.025 Uiso 1 1 calc R
H5B H -0.1744 0.2406 0.1564 0.025 Uiso 1 1 calc R
C6 C -0.1989(5) 0.3061(3) 0.06744(16) 0.0166(8) Uani 1 1 d .
O9 O 0.8262(5) 0.0049(3) 0.1946(2) 0.0668(12) Uani 1 1 d D
H9A H 0.923(3) 0.028(4) 0.201(3) 0.09(2) Uiso 1 1 d D
H9B H 0.750(5) 0.029(5) 0.219(3) 0.14(4) Uiso 1 1 d D

loop_
_atom_site_aniso_label
_atom_site_aniso_U_11
_atom_site_aniso_U_22
_atom_site_aniso_U_33
_atom_site_aniso_U_23
_atom_site_aniso_U_13
_atom_site_aniso_U_12
Eu1 0.01790(14) 0.01076(13) 0.01019(13) 0.00040(6) -0.00011(6) 0.00012(6)
O1 0.0373(15) 0.0211(13) 0.0148(13) 0.0020(11) 0.0011(11) -0.0036(12)
O2 0.063(2) 0.0354(16) 0.0129(14) 0.0081(13) 0.0041(12) 0.0057(16)
O3 0.0283(14) 0.0147(13) 0.0233(13) 0.0001(11) 0.0059(11) 0.0007(11)
O4 0.0351(16) 0.0132(14) 0.0309(16) 0.0008(11) 0.0019(12) -0.0071(12)
O5 0.0212(14) 0.0214(13) 0.0138(13) -0.0018(10) -0.0002(10) 0.0020(11)
O6 0.0185(14) 0.0378(16) 0.0166(13) 0.0009(12) -0.0010(10) -0.0001(12)
O7 0.0195(14) 0.0355(17) 0.0232(15) 0.0074(13) -0.0025(11) -0.0104(13)
O8 0.0342(17) 0.0292(17) 0.0332(18) 0.0114(13) -0.0088(13) -0.0082(14)
N1 0.0215(16) 0.0157(13) 0.0122(15) 0.0013(11) -0.0005(11) -0.0013(13)
C1 0.022(2) 0.031(2) 0.0111(18) 0.0024(15) -0.0029(14) -0.0043(17)
C2 0.027(2) 0.0240(19) 0.0146(18) -0.0033(14) -0.0003(15) -0.0012(16)
C3 0.040(2) 0.0157(17) 0.024(2) -0.0030(15) 0.0067(17) -0.0014(18)
C4 0.0172(19) 0.0138(19) 0.0173(19) 0.0012(14) -0.0046(13) -0.0025(14)
C5 0.0191(19) 0.027(2) 0.0163(19) 0.0017(15) 0.0024(14) -0.0025(15)
C6 0.020(2) 0.0132(18) 0.016(2) 0.0004(14) 0.0004(13) -0.0035(14)
O9 0.053(3) 0.043(2) 0.104(4) -0.014(2) -0.008(2) -0.013(2)

loop_
_atom_type_symbol
_atom_type_description
_atom_type_scat_dispersion_real
_atom_type_scat_dispersion_imag
_atom_type_scat_source
C C 0.0033 0.0016 'International Tables Vol C Tables 4.2.6.8 and 6.1.1.4'
H H 0.0000 0.0000 'International Tables Vol C Tables 4.2.6.8 and 6.1.1.4'
N N 0.0061 0.0033 'International Tables Vol C Tables 4.2.6.8 and 6.1.1.4'
O O 0.0106 0.0060 'International Tables Vol C Tables 4.2.6.8 and 6.1.1.4'
Eu Eu -0.1578 3.6682 'International Tables Vol C Tables 4.2.6.8 and 6.1.1.4'

loop_
_geom_angle_atom_site_label_1
_geom_angle_atom_site_label_2
_geom_angle_atom_site_label_3
_geom_angle
_geom_angle_site_symmetry_1
_geom_angle_site_symmetry_3
O4 Eu1 O3 137.98(9) 8_655 .
O4 Eu1 O1 80.17(9) 8_655 .
O3 Eu1 O1 124.13(8) . .
O4 Eu1 O7 85.08(10) 8_655 .
O3 Eu1 O7 72.68(9) . .
O1 Eu1 O7 73.42(9) . .
O4 Eu1 O8 77.50(10) 8_655 .
O3 Eu1 O8 139.10(9) . .
O1 Eu1 O8 71.67(9) . .
O7 Eu1 O8 143.06(9) . .
O4 Eu1 O6 79.67(10) 8_655 4
O3 Eu1 O6 86.89(10) . 4
O1 Eu1 O6 148.27(9) . 4
O7 Eu1 O6 128.54(9) . 4
O8 Eu1 O6 80.19(9) . 4
O4 Eu1 O5 137.80(9) 8_655 .
O3 Eu1 O5 71.72(8) . .
O1 Eu1 O5 108.71(8) . .
O7 Eu1 O5 137.11(9) . .
O8 Eu1 O5 67.40(9) . .
O6 Eu1 O5 72.13(8) 4 .
O4 Eu1 N1 144.93(9) 8_655 .
O3 Eu1 N1 66.54(8) . .
O1 Eu1 N1 65.12(8) . .
O7 Eu1 N1 80.58(9) . .
O8 Eu1 N1 95.31(9) . .
O6 Eu1 N1 133.52(9) 4 .
O5 Eu1 N1 63.75(8) . .
O4 Eu1 O5 71.43(9) 8_655 4
O3 Eu1 O5 69.30(8) . 4
O1 Eu1 O5 140.89(8) . 4
O7 Eu1 O5 77.80(8) . 4
O8 Eu1 O5 125.04(9) . 4
O6 Eu1 O5 50.75(8) 4 4
O5 Eu1 O5 110.40(2) . 4
N1 Eu1 O5 134.82(8) . 4
O4 Eu1 C6 74.39(9) 8_655 4
O3 Eu1 C6 76.68(9) . 4
O1 Eu1 C6 154.56(9) . 4
O7 Eu1 C6 103.33(10) . 4
O8 Eu1 C6 102.93(10) . 4
O6 Eu1 C6 25.22(9) 4 4
O5 Eu1 C6 90.96(9) . 4
N1 Eu1 C6 140.09(9) . 4
O5 Eu1 C6 25.54(9) 4 4
C1 O1 Eu1 125.3(2) . .
C4 O3 Eu1 126.1(2) . .
C4 O4 Eu1 153.5(2) . 8_665
C6 O5 Eu1 116.3(2) . .
C6 O5 Eu1 89.0(2) . 4_455
Eu1 O5 Eu1 149.35(10) . 4_455
C6 O6 Eu1 98.7(2) . 4_455
Eu1 O7 H7A 129(3) . .
Eu1 O7 H7B 110(2) . .
H7A O7 H7B 116.4(19) . .
Eu1 O8 H8A 126(3) . .
Eu1 O8 H8B 118(3) . .
H8A O8 H8B 116(2) . .
C5 N1 C2 109.2(3) . .
C5 N1 C3 110.4(3) . .
C2 N1 C3 111.4(3) . .
C5 N1 Eu1 104.1(2) . .
C2 N1 Eu1 108.5(2) . .
C3 N1 Eu1 112.8(2) . .
O2 C1 O1 124.6(3) . .
O2 C1 C2 118.0(3) . .
O1 C1 C2 117.4(3) . .
N1 C2 C1 111.3(3) . .
N1 C2 H2A 109.4 . .
C1 C2 H2A 109.4 . .
N1 C2 H2B 109.4 . .
C1 C2 H2B 109.4 . .
H2A C2 H2B 108.0 . .
N1 C3 C4 114.0(3) . .
N1 C3 H3A 108.7 . .
C4 C3 H3A 108.7 . .
N1 C3 H3B 108.7 . .
C4 C3 H3B 108.7 . .
H3A C3 H3B 107.6 . .
O4 C4 O3 123.9(3) . .
O4 C4 C3 115.7(3) . .
O3 C4 C3 120.4(3) . .
N1 C5 C6 111.0(3) . .
N1 C5 H5A 109.4 . .
C6 C5 H5A 109.4 . .
N1 C5 H5B 109.4 . .
C6 C5 H5B 109.4 . .
H5A C5 H5B 108.0 . .
O6 C6 O5 121.6(3) . .
O6 C6 C5 118.7(3) . .
O5 C6 C5 119.7(3) . .
O6 C6 Eu1 56.11(17) . 4_455
O5 C6 Eu1 65.48(18) . 4_455
C5 C6 Eu1 174.2(3) . 4_455
H9A O9 H9B 116(2) . .

loop_
_geom_bond_atom_site_label_1
_geom_bond_atom_site_label_2
_geom_bond_distance
_geom_bond_site_symmetry_2
Eu1 O4 2.337(3) 8_655
Eu1 O3 2.398(2) .
Eu1 O1 2.401(2) .
Eu1 O7 2.420(3) .
Eu1 O8 2.452(3) .
Eu1 O6 2.460(3) 4
Eu1 O5 2.545(2) .
Eu1 N1 2.630(3) .
Eu1 O5 2.665(2) 4
Eu1 C6 2.929(3) 4
O1 C1 1.257(4) .
O2 C1 1.244(4) .
O3 C4 1.254(5) .
O4 C4 1.248(4) .
O4 Eu1 2.337(3) 8_665
O5 C6 1.263(4) .
O5 Eu1 2.665(2) 4_455
O6 C6 1.262(5) .
O6 Eu1 2.460(3) 4_455
O7 H7A 0.853(10) .
O7 H7B 0.848(10) .
O8 H8A 0.849(10) .
O8 H8B 0.851(10) .
N1 C5 1.475(4) .
N1 C2 1.478(5) .
N1 C3 1.489(4) .
C1 C2 1.528(5) .
C2 H2A 0.9700 .
C2 H2B 0.9700 .
C3 C4 1.509(5) .
C3 H3A 0.9700 .
C3 H3B 0.9700 .
C5 C6 1.505(5) .
C5 H5A 0.9700 .
C5 H5B 0.9700 .
C6 Eu1 2.929(3) 4_455
O9 H9A 0.852(10) .
O9 H9B 0.851(10) .

loop_
_geom_torsion_atom_site_label_1
_geom_torsion_atom_site_label_2
_geom_torsion_atom_site_label_3
_geom_torsion_atom_site_label_4
_geom_torsion
_geom_torsion_site_symmetry_1
_geom_torsion_site_symmetry_4
O4 Eu1 O1 C1 157.7(3) 8_655 .
O3 Eu1 O1 C1 15.2(3) . .
O7 Eu1 O1 C1 70.0(3) . .
O8 Eu1 O1 C1 -122.3(3) . .
O6 Eu1 O1 C1 -151.1(3) 4 .
O5 Eu1 O1 C1 -65.0(3) . .
N1 Eu1 O1 C1 -17.2(3) . .
O5 Eu1 O1 C1 114.2(3) 4 .
C6 Eu1 O1 C1 156.2(3) 4 .
O4 Eu1 O3 C4 -151.0(3) 8_655 .
O1 Eu1 O3 C4 -34.7(3) . .
O7 Eu1 O3 C4 -89.7(3) . .
O8 Eu1 O3 C4 67.0(3) . .
O6 Eu1 O3 C4 138.1(3) 4 .
O5 Eu1 O3 C4 65.9(3) . .
N1 Eu1 O3 C4 -2.7(3) . .
O5 Eu1 O3 C4 -172.9(3) 4 .
C6 Eu1 O3 C4 161.5(3) 4 .
O4 Eu1 O5 C6 113.7(2) 8_655 .
O3 Eu1 O5 C6 -103.1(2) . .
O1 Eu1 O5 C6 17.7(3) . .
O7 Eu1 O5 C6 -67.8(3) . .
O8 Eu1 O5 C6 77.6(2) . .
O6 Eu1 O5 C6 164.2(3) 4 .
N1 Eu1 O5 C6 -30.9(2) . .
O5 Eu1 O5 C6 -161.8(2) 4 .
C6 Eu1 O5 C6 -178.8(2) 4 .
O4 Eu1 O5 Eu1 -29.0(3) 8_655 4_455
O3 Eu1 O5 Eu1 114.2(2) . 4_455
O1 Eu1 O5 Eu1 -125.0(2) . 4_455
O7 Eu1 O5 Eu1 149.46(17) . 4_455
O8 Eu1 O5 Eu1 -65.1(2) . 4_455
O6 Eu1 O5 Eu1 21.5(2) 4 4_455
N1 Eu1 O5 Eu1 -173.6(2) . 4_455
O5 Eu1 O5 Eu1 55.5(2) 4 4_455
C6 Eu1 O5 Eu1 38.5(2) 4 4_455
O4 Eu1 N1 C5 -97.2(2) 8_655 .
O3 Eu1 N1 C5 120.5(2) . .
O1 Eu1 N1 C5 -88.4(2) . .
O7 Eu1 N1 C5 -164.4(2) . .
O8 Eu1 N1 C5 -21.4(2) . .
O6 Eu1 N1 C5 60.1(2) 4 .
O5 Eu1 N1 C5 40.1(2) . .
O5 Eu1 N1 C5 133.4(2) 4 .
C6 Eu1 N1 C5 96.1(2) 4 .
O4 Eu1 N1 C2 19.0(3) 8_655 .
O3 Eu1 N1 C2 -123.3(2) . .
O1 Eu1 N1 C2 27.8(2) . .
O7 Eu1 N1 C2 -48.2(2) . .
O8 Eu1 N1 C2 94.8(2) . .
O6 Eu1 N1 C2 176.3(2) 4 .
O5 Eu1 N1 C2 156.4(2) . .
O5 Eu1 N1 C2 -110.3(2) 4 .
C6 Eu1 N1 C2 -147.7(2) 4 .
O4 Eu1 N1 C3 143.1(2) 8_655 .
O3 Eu1 N1 C3 0.8(2) . .
O1 Eu1 N1 C3 151.9(3) . .
O7 Eu1 N1 C3 75.9(2) . .
O8 Eu1 N1 C3 -141.1(2) . .
O6 Eu1 N1 C3 -59.6(3) 4 .
O5 Eu1 N1 C3 -79.6(2) . .
O5 Eu1 N1 C3 13.7(3) 4 .
C6 Eu1 N1 C3 -23.7(3) 4 .
Eu1 O1 C1 O2 -175.8(3) . .
Eu1 O1 C1 C2 2.2(5) . .
C5 N1 C2 C1 75.5(4) . .
C3 N1 C2 C1 -162.3(3) . .
Eu1 N1 C2 C1 -37.4(3) . .
O2 C1 C2 N1 -155.4(3) . .
O1 C1 C2 N1 26.5(5) . .
C5 N1 C3 C4 -115.5(3) . .
C2 N1 C3 C4 123.0(3) . .
Eu1 N1 C3 C4 0.6(4) . .
Eu1 O4 C4 O3 -101.3(6) 8_665 .
Eu1 O4 C4 C3 78.9(6) 8_665 .
Eu1 O3 C4 O4 -175.6(2) . .
Eu1 O3 C4 C3 4.1(5) . .
N1 C3 C4 O4 176.9(3) . .
N1 C3 C4 O3 -2.9(5) . .
C2 N1 C5 C6 -165.7(3) . .
C3 N1 C5 C6 71.5(4) . .
Eu1 N1 C5 C6 -49.9(3) . .
Eu1 O6 C6 O5 1.6(4) 4_455 .
Eu1 O6 C6 C5 -176.8(3) 4_455 .
Eu1 O5 C6 O6 -163.5(3) . .
Eu1 O5 C6 O6 -1.5(3) 4_455 .
Eu1 O5 C6 C5 14.9(4) . .
Eu1 O5 C6 C5 176.9(3) 4_455 .
Eu1 O5 C6 Eu1 -162.00(18) . 4_455
N1 C5 C6 O6 -154.8(3) . .
N1 C5 C6 O5 26.8(5) . .
N1 C5 C6 Eu1 178(2) . 4_455
